data_7016232
loop_
_publ_author_name
'Kreitner, Christoph'
'Geier, Stephen J.'
'Stanlake, Louisa J. E.'
'Caputo, Christopher B.'
'Stephan, Douglas W.'

_publ_section_title
;
 Ring openings of lactone and ring contractions of lactide by
 frustrated Lewis pairs.
;
_journal_issue 25
_journal_name_full 'Dalton transactions (Cambridge, England : 2003)'
_journal_page_first 6771
_journal_page_last 6777
_journal_paper_doi 10.1039/c1dt10449g
_journal_volume 40
_journal_year 2011
_chemical_formula_sum 'C35.5 H26 B F15 N O2'
_chemical_formula_weight 794.38
_chemical_name_systematic
;
?
;
_space_group_IT_number 14
_symmetry_cell_setting monoclinic
_symmetry_space_group_name_Hall '-P 2ybc'
_symmetry_space_group_name_H-M 'P 1 21/c 1'
_atom_sites_solution_hydrogens geom
_atom_sites_solution_primary direct
_atom_sites_solution_secondary difmap
_audit_creation_method SHELXL-97
_cell_angle_alpha 90.00
_cell_angle_beta 104.278(3)
_cell_angle_gamma 90.00
_cell_formula_units_Z 4
_cell_length_a 11.4886(8)
_cell_length_b 14.9489(11)
_cell_length_c 20.7973(15)
_cell_measurement_reflns_used 9131
_cell_measurement_temperature 150(2)
_cell_measurement_theta_max 25.11
_cell_measurement_theta_min 2.30
_cell_volume 3461.4(4)
_computing_cell_refinement 'Bruker SMART'
_computing_data_collection 'Bruker SMART'
_computing_data_reduction 'Bruker SAINT'
_computing_molecular_graphics 'Bruker SHELXTL'
_computing_publication_material 'Bruker SHELXTL'
_computing_structure_refinement 'SHELXL-97 (Sheldrick, 2008)'
_computing_structure_solution 'SHELXS-97 (Sheldrick, 2008)'
_diffrn_ambient_temperature 150(2)
_diffrn_measured_fraction_theta_full 0.996
_diffrn_measured_fraction_theta_max 0.996
_diffrn_measurement_device_type 'CCD area detector'
_diffrn_measurement_method 'phi and omega scans'
_diffrn_radiation_monochromator graphite
_diffrn_radiation_source 'fine-focus sealed tube'
_diffrn_radiation_type MoK\a
_diffrn_radiation_wavelength 0.71073
_diffrn_reflns_av_R_equivalents 0.0488
_diffrn_reflns_av_sigmaI/netI 0.0464
_diffrn_reflns_limit_h_max 14
_diffrn_reflns_limit_h_min -14
_diffrn_reflns_limit_k_max 19
_diffrn_reflns_limit_k_min -19
_diffrn_reflns_limit_l_max 27
_diffrn_reflns_limit_l_min -27
_diffrn_reflns_number 49430
_diffrn_reflns_theta_full 27.51
_diffrn_reflns_theta_max 27.51
_diffrn_reflns_theta_min 1.83
_exptl_absorpt_coefficient_mu 0.149
_exptl_absorpt_correction_T_max 0.7456
_exptl_absorpt_correction_T_min 0.6966
_exptl_absorpt_correction_type multi-scan
_exptl_absorpt_process_details sadabs
_exptl_crystal_colour colourless
_exptl_crystal_density_diffrn 1.524
_exptl_crystal_density_method 'not measured'
_exptl_crystal_description block
_exptl_crystal_F_000 1608
_exptl_crystal_size_max 0.10
_exptl_crystal_size_mid 0.10
_exptl_crystal_size_min 0.05
_refine_diff_density_max 0.692
_refine_diff_density_min -0.264
_refine_diff_density_rms 0.054
_refine_ls_extinction_method none
_refine_ls_goodness_of_fit_ref 1.025
_refine_ls_hydrogen_treatment constr
_refine_ls_matrix_type full
_refine_ls_number_parameters 520
_refine_ls_number_reflns 7929
_refine_ls_number_restraints 0
_refine_ls_restrained_S_all 1.025
_refine_ls_R_factor_all 0.0930
_refine_ls_R_factor_gt 0.0496
_refine_ls_shift/su_max 0.000
_refine_ls_shift/su_mean 0.000
_refine_ls_structure_factor_coef Fsqd
_refine_ls_weighting_details 'calc w=1/[\s^2^(Fo^2^)+(0.0664P)^2^+1.2478P] where P=(Fo^2^+2Fc^2^)/3'
_refine_ls_weighting_scheme calc
_refine_ls_wR_factor_gt 0.1198
_refine_ls_wR_factor_ref 0.1389
_reflns_number_gt 5029
_reflns_number_total 7929
_reflns_threshold_expression >2sigma(I)
_cod_data_source_file c1dt10449g.txt
_cod_data_source_block ck005_0m
_cod_depositor_comments
;
The following automatic conversions were performed:

'_symmetry_cell_setting' value 'Monoclinic' changed to 'monoclinic'
according to /home/saulius/struct/CIF-dictionaries/cif_core.dic
dictionary named 'cif_core.dic' version 2.4.1 from 2010-06-29.

Automatic conversion script
Id: cif_fix_values 1715 2011-07-08 13:25:40Z adriana 
;
_cod_original_sg_symbol_H-M P2(1)/c
_cod_original_formula_sum 'C35.50 H26 B F15 N O2'
_cod_database_code 7016232

loop_
_symmetry_equiv_pos_as_xyz
'x, y, z'
'-x, y+1/2, -z+1/2'
'-x, -y, -z'
'x, -y-1/2, z-1/2'

loop_
_atom_site_label
_atom_site_type_symbol
_atom_site_fract_x
_atom_site_fract_y
_atom_site_fract_z
_atom_site_U_iso_or_equiv
_atom_site_adp_type
_atom_site_occupancy
_atom_site_symmetry_multiplicity
_atom_site_calc_flag
_atom_site_refinement_flags
_atom_site_disorder_assembly
_atom_site_disorder_group
F15 F 0.01678(11) 0.12370(9) 0.23480(6) 0.0340(3) Uani 1 1 d . . .
F11 F -0.29728(10) 0.05051(8) 0.04687(6) 0.0299(3) Uani 1 1 d . . .
F14 F 0.16756(11) 0.13862(9) 0.15683(7) 0.0377(3) Uani 1 1 d . . .
F10 F -0.03900(11) -0.05596(9) 0.22779(6) 0.0366(3) Uani 1 1 d . . .
O2 O -0.40469(13) -0.05717(10) 0.13642(7) 0.0293(3) Uani 1 1 d . . .
F13 F 0.08723(12) 0.11660(10) 0.02274(7) 0.0408(3) Uani 1 1 d . . .
F12 F -0.14707(12) 0.06825(9) -0.02941(6) 0.0379(3) Uani 1 1 d . . .
O1 O -0.36963(12) 0.08758(9) 0.16010(7) 0.0246(3) Uani 1 1 d . . .
F6 F -0.38457(12) 0.05408(10) 0.28784(7) 0.0436(4) Uani 1 1 d . . .
F9 F -0.01300(13) -0.17820(11) 0.32090(8) 0.0534(4) Uani 1 1 d . . .
F1 F -0.32241(14) 0.25018(9) 0.12210(8) 0.0497(4) Uani 1 1 d . . .
N1 N -0.59016(15) 0.23482(12) -0.08373(8) 0.0249(4) Uani 1 1 d . . .
C1 C -0.43982(18) 0.01960(14) 0.13860(10) 0.0233(4) Uani 1 1 d . . .
F8 F -0.16914(15) -0.18771(11) 0.40095(7) 0.0568(4) Uani 1 1 d . . .
C29 C -0.10574(19) 0.08240(14) 0.03621(10) 0.0263(5) Uani 1 1 d . . .
F7 F -0.35607(15) -0.07142(11) 0.38147(8) 0.0562(4) Uani 1 1 d . . .
C28 C -0.18273(18) 0.07335(14) 0.07784(10) 0.0234(4) Uani 1 1 d . . .
C26 C -0.11984(18) -0.05365(16) 0.26505(11) 0.0293(5) Uani 1 1 d . . .
C27 C -0.14901(17) 0.08665(13) 0.14544(10) 0.0228(4) Uani 1 1 d . . .
C31 C 0.05154(18) 0.11810(15) 0.12973(11) 0.0276(5) Uani 1 1 d . . .
C3 C -0.59699(18) 0.13852(15) 0.08795(10) 0.0269(5) Uani 1 1 d . . .
H3A H -0.6806 0.1557 0.0870 0.032 Uiso 1 1 calc R . .
H3B H -0.5426 0.1828 0.1155 0.032 Uiso 1 1 calc R . .
B1 B -0.2380(2) 0.08845(16) 0.19649(12) 0.0236(5) Uani 1 1 d . . .
C4 C -0.57996(19) 0.14062(15) 0.01750(10) 0.0275(5) Uani 1 1 d . . .
H4A H -0.4997 0.1164 0.0176 0.033 Uiso 1 1 calc R . .
H4B H -0.6410 0.1019 -0.0113 0.033 Uiso 1 1 calc R . .
C2 C -0.57092(18) 0.04564(15) 0.11949(11) 0.0283(5) Uani 1 1 d . . .
H2A H -0.6024 0.0435 0.1597 0.034 Uiso 1 1 calc R . .
H2B H -0.6154 0.0006 0.0879 0.034 Uiso 1 1 calc R . .
C21 C -0.21211(18) 0.00887(15) 0.25290(10) 0.0256(5) Uani 1 1 d . . .
C13 C -0.4556(2) 0.37425(16) -0.07632(13) 0.0402(6) Uani 1 1 d . . .
H13A H -0.3815 0.3967 -0.0859 0.060 Uiso 1 1 calc R . .
H13B H -0.4500 0.3796 -0.0287 0.060 Uiso 1 1 calc R . .
H13C H -0.5240 0.4094 -0.1012 0.060 Uiso 1 1 calc R . .
F4 F -0.10254(16) 0.31937(15) 0.37898(10) 0.0903(8) Uani 1 1 d . . .
C32 C -0.02809(18) 0.10911(15) 0.16884(10) 0.0261(5) Uani 1 1 d . . .
C11 C -0.4805(2) 0.26254(16) -0.17069(11) 0.0337(5) Uani 1 1 d . . .
H11A H -0.4100 0.2916 -0.1812 0.040 Uiso 1 1 calc R . .
H11B H -0.4755 0.1977 -0.1794 0.040 Uiso 1 1 calc R . .
C9 C -0.7031(2) 0.25500(16) -0.20125(11) 0.0336(5) Uani 1 1 d . . .
H9A H -0.7765 0.2798 -0.2313 0.040 Uiso 1 1 calc R . .
H9B H -0.7007 0.1902 -0.2107 0.040 Uiso 1 1 calc R . .
C22 C -0.2890(2) -0.00178(16) 0.29459(11) 0.0316(5) Uani 1 1 d . . .
C25 C -0.1036(2) -0.11874(17) 0.31390(12) 0.0360(6) Uani 1 1 d . . .
C30 C 0.01176(19) 0.10563(15) 0.06240(11) 0.0292(5) Uani 1 1 d . . .
C5 C -0.5911(2) 0.23473(15) -0.01042(10) 0.0285(5) Uani 1 1 d . . .
H5A H -0.5236 0.2716 0.0148 0.034 Uiso 1 1 calc R . .
H5B H -0.6669 0.2619 -0.0052 0.034 Uiso 1 1 calc R . .
C16 C -0.2711(2) 0.26283(17) 0.18758(15) 0.0417(6) Uani 1 1 d . . .
F2 F -0.31639(19) 0.41669(11) 0.16683(13) 0.0939(7) Uani 1 1 d . . .
C6 C -0.71190(19) 0.26703(15) -0.12992(11) 0.0292(5) Uani 1 1 d . . .
C15 C -0.22482(19) 0.19132(16) 0.22773(11) 0.0316(5) Uani 1 1 d . . .
C14 C -0.3692(2) 0.21984(17) -0.05667(12) 0.0367(6) Uani 1 1 d . . .
H14A H -0.2932 0.2427 -0.0636 0.055 Uiso 1 1 calc R . .
H14B H -0.3797 0.1574 -0.0712 0.055 Uiso 1 1 calc R . .
H14C H -0.3680 0.2236 -0.0095 0.055 Uiso 1 1 calc R . .
C12 C -0.47333(19) 0.27597(15) -0.09697(11) 0.0293(5) Uani 1 1 d . . .
C20 C -0.1686(2) 0.21535(19) 0.29210(13) 0.0415(6) Uani 1 1 d . . .
C10 C -0.5937(2) 0.29958(18) -0.21687(12) 0.0378(6) Uani 1 1 d . . .
H10A H -0.5927 0.2877 -0.2636 0.045 Uiso 1 1 calc R . .
H10B H -0.5976 0.3651 -0.2109 0.045 Uiso 1 1 calc R . .
C23 C -0.2767(2) -0.06542(17) 0.34354(12) 0.0375(6) Uani 1 1 d . . .
F3 F -0.20684(18) 0.45503(12) 0.29607(14) 0.1063(9) Uani 1 1 d . . .
C24 C -0.1824(2) -0.12480(17) 0.35346(12) 0.0393(6) Uani 1 1 d . . .
C7 C -0.8092(2) 0.20408(18) -0.11747(12) 0.0372(6) Uani 1 1 d . . .
H7A H -0.8874 0.2217 -0.1457 0.056 Uiso 1 1 calc R . .
H7B H -0.8115 0.2077 -0.0708 0.056 Uiso 1 1 calc R . .
H7C H -0.7910 0.1426 -0.1280 0.056 Uiso 1 1 calc R . .
C8 C -0.7420(2) 0.36345(17) -0.11618(13) 0.0415(6) Uani 1 1 d . . .
H8A H -0.8188 0.3803 -0.1463 0.062 Uiso 1 1 calc R . .
H8B H -0.6785 0.4032 -0.1233 0.062 Uiso 1 1 calc R . .
H8C H -0.7481 0.3687 -0.0702 0.062 Uiso 1 1 calc R . .
C19 C -0.1605(3) 0.3025(2) 0.31541(17) 0.0615(10) Uani 1 1 d . . .
C17 C -0.2678(3) 0.35041(18) 0.2092(2) 0.0599(9) Uani 1 1 d . . .
C18 C -0.2123(3) 0.3706(2) 0.2736(2) 0.0693(11) Uani 1 1 d . . .
C100 C 0.0000 0.0000 0.5000 0.0928(19) Uani 1 2 d S . .
C101 C 0.0491(6) 0.0194(5) 0.4541(3) 0.0576(16) Uani 0.50 1 d P . .
C102 C 0.1177(6) -0.0464(5) 0.4350(4) 0.0620(17) Uani 0.50 1 d P . .
F5 F -0.11606(14) 0.15284(12) 0.33688(7) 0.0565(4) Uani 1 1 d . . .
C103 C 0.1261(6) -0.1299(6) 0.4636(3) 0.0679(19) Uani 0.50 1 d P . .
C104 C 0.0996(8) -0.0660(10) 0.4842(5) 0.110(4) Uani 0.50 1 d P . .
C105 C 0.0055(7) 0.0868(6) 0.4708(4) 0.074(2) Uani 0.50 1 d P . .
C107 C 0.0706(7) -0.1497(6) 0.5078(4) 0.076(2) Uani 0.50 1 d P . .

loop_
_atom_site_aniso_label
_atom_site_aniso_U_11
_atom_site_aniso_U_22
_atom_site_aniso_U_33
_atom_site_aniso_U_23
_atom_site_aniso_U_13
_atom_site_aniso_U_12
F15 0.0237(6) 0.0476(8) 0.0299(7) -0.0119(6) 0.0051(5) -0.0068(6)
F11 0.0235(6) 0.0366(8) 0.0275(6) 0.0006(5) 0.0028(5) -0.0058(5)
F14 0.0209(6) 0.0477(9) 0.0460(8) -0.0067(6) 0.0110(6) -0.0089(6)
F10 0.0271(7) 0.0411(8) 0.0448(8) 0.0060(6) 0.0152(6) 0.0092(6)
O2 0.0319(8) 0.0233(9) 0.0318(8) 0.0004(7) 0.0063(7) -0.0016(7)
F13 0.0357(7) 0.0507(9) 0.0431(8) 0.0045(7) 0.0233(6) -0.0044(6)
F12 0.0398(7) 0.0498(9) 0.0247(7) 0.0048(6) 0.0089(6) -0.0006(6)
O1 0.0192(7) 0.0223(8) 0.0320(8) 0.0005(6) 0.0056(6) -0.0002(6)
F6 0.0445(8) 0.0442(9) 0.0516(9) 0.0081(7) 0.0297(7) 0.0180(7)
F9 0.0430(9) 0.0545(10) 0.0629(10) 0.0213(8) 0.0132(7) 0.0239(8)
F1 0.0479(9) 0.0317(8) 0.0668(11) 0.0141(7) 0.0091(8) -0.0001(7)
N1 0.0200(9) 0.0260(10) 0.0279(9) 0.0054(8) 0.0046(7) 0.0002(7)
C1 0.0252(10) 0.0249(12) 0.0212(10) 0.0024(9) 0.0081(8) -0.0038(9)
F8 0.0681(10) 0.0568(10) 0.0482(9) 0.0249(8) 0.0193(8) 0.0140(8)
C29 0.0305(12) 0.0255(12) 0.0231(11) 0.0027(9) 0.0069(9) 0.0013(9)
F7 0.0701(11) 0.0584(10) 0.0548(9) 0.0128(8) 0.0431(8) 0.0115(8)
C28 0.0192(10) 0.0199(11) 0.0297(11) 0.0014(9) 0.0034(8) -0.0016(8)
C26 0.0221(11) 0.0362(13) 0.0291(12) -0.0014(10) 0.0055(9) 0.0005(10)
C27 0.0212(10) 0.0192(11) 0.0285(11) -0.0024(9) 0.0073(8) -0.0017(8)
C31 0.0191(10) 0.0264(12) 0.0367(13) -0.0011(10) 0.0059(9) -0.0024(9)
C3 0.0192(10) 0.0319(13) 0.0306(11) 0.0035(9) 0.0082(9) 0.0021(9)
B1 0.0181(11) 0.0248(13) 0.0280(12) -0.0047(10) 0.0061(9) -0.0002(10)
C4 0.0279(11) 0.0251(12) 0.0295(12) 0.0010(9) 0.0073(9) 0.0000(9)
C2 0.0208(10) 0.0329(13) 0.0317(12) 0.0041(10) 0.0073(9) -0.0036(9)
C21 0.0224(10) 0.0290(12) 0.0246(11) -0.0052(9) 0.0041(9) -0.0003(9)
C13 0.0415(14) 0.0324(14) 0.0459(15) 0.0007(11) 0.0097(11) -0.0109(11)
F4 0.0643(12) 0.1187(18) 0.0988(14) -0.0862(14) 0.0409(11) -0.0406(11)
C32 0.0236(11) 0.0270(12) 0.0275(12) -0.0055(9) 0.0060(9) -0.0022(9)
C11 0.0322(12) 0.0332(13) 0.0391(13) 0.0045(10) 0.0152(10) -0.0041(10)
C9 0.0331(12) 0.0324(13) 0.0328(13) 0.0071(10) 0.0031(10) 0.0020(10)
C22 0.0305(12) 0.0319(13) 0.0337(12) 0.0000(10) 0.0104(10) 0.0091(10)
C25 0.0306(12) 0.0381(14) 0.0363(13) 0.0034(11) 0.0027(10) 0.0098(11)
C30 0.0277(12) 0.0275(12) 0.0368(13) 0.0044(10) 0.0161(10) 0.0000(9)
C5 0.0301(12) 0.0273(12) 0.0286(12) 0.0008(9) 0.0081(9) -0.0007(9)
C16 0.0309(13) 0.0278(14) 0.0705(19) -0.0051(13) 0.0202(13) -0.0046(11)
F2 0.0848(14) 0.0239(9) 0.183(2) 0.0122(12) 0.0520(15) 0.0046(9)
C6 0.0230(11) 0.0296(13) 0.0334(12) 0.0064(10) 0.0036(9) 0.0043(9)
C15 0.0214(11) 0.0323(13) 0.0446(14) -0.0111(11) 0.0148(10) -0.0044(10)
C14 0.0241(11) 0.0413(15) 0.0434(14) 0.0065(11) 0.0059(10) -0.0044(10)
C12 0.0230(11) 0.0273(12) 0.0373(13) 0.0039(10) 0.0069(9) -0.0045(9)
C20 0.0281(12) 0.0473(16) 0.0531(16) -0.0219(14) 0.0178(12) -0.0067(12)
C10 0.0406(14) 0.0405(15) 0.0323(13) 0.0096(11) 0.0087(11) -0.0010(11)
C23 0.0441(14) 0.0382(14) 0.0360(13) 0.0004(11) 0.0211(11) 0.0037(12)
F3 0.0852(14) 0.0485(12) 0.213(3) -0.0762(14) 0.0901(16) -0.0322(10)
C24 0.0473(15) 0.0380(15) 0.0310(13) 0.0084(11) 0.0065(11) 0.0043(12)
C7 0.0243(12) 0.0453(15) 0.0414(14) 0.0040(11) 0.0071(10) 0.0000(11)
C8 0.0395(14) 0.0342(14) 0.0507(16) 0.0082(12) 0.0112(12) 0.0130(11)
C19 0.0382(15) 0.070(2) 0.088(2) -0.057(2) 0.0375(16) -0.0264(16)
C17 0.0466(16) 0.0224(15) 0.121(3) -0.0085(17) 0.0411(18) -0.0040(13)
C18 0.0474(18) 0.0381(18) 0.139(3) -0.046(2) 0.055(2) -0.0186(15)
C100 0.081(4) 0.133(6) 0.055(3) -0.012(4) -0.001(3) -0.001(4)
C101 0.047(4) 0.066(5) 0.059(4) 0.015(4) 0.012(3) -0.003(3)
C102 0.065(4) 0.062(5) 0.058(4) 0.008(3) 0.013(3) -0.008(3)
F5 0.0517(9) 0.0757(12) 0.0386(8) -0.0219(8) 0.0045(7) -0.0082(9)
C103 0.055(4) 0.079(5) 0.056(4) 0.010(4) -0.013(3) -0.020(4)
C104 0.072(6) 0.159(11) 0.089(7) -0.050(8) 0.001(5) 0.041(7)
C105 0.062(5) 0.094(6) 0.060(4) 0.036(4) 0.003(4) -0.010(5)
C107 0.061(4) 0.085(6) 0.075(5) 0.016(4) 0.005(4) 0.004(4)

loop_
_atom_type_symbol
_atom_type_description
_atom_type_scat_dispersion_real
_atom_type_scat_dispersion_imag
_atom_type_scat_source
C C 0.0033 0.0016 'International Tables Vol C Tables 4.2.6.8 and 6.1.1.4'
H H 0.0000 0.0000 'International Tables Vol C Tables 4.2.6.8 and 6.1.1.4'
B B 0.0013 0.0007 'International Tables Vol C Tables 4.2.6.8 and 6.1.1.4'
N N 0.0061 0.0033 'International Tables Vol C Tables 4.2.6.8 and 6.1.1.4'
O O 0.0106 0.0060 'International Tables Vol C Tables 4.2.6.8 and 6.1.1.4'
F F 0.0171 0.0103 'International Tables Vol C Tables 4.2.6.8 and 6.1.1.4'

loop_
_geom_angle_atom_site_label_1
_geom_angle_atom_site_label_2
_geom_angle_atom_site_label_3
_geom_angle
_geom_angle_site_symmetry_1
_geom_angle_site_symmetry_3
_geom_angle_publ_flag
C1 O1 B1 129.34(17) . . ?
C5 N1 C12 113.23(16) . . ?
C5 N1 C6 112.81(16) . . ?
C12 N1 C6 116.59(15) . . ?
O2 C1 O1 124.21(19) . . ?
O2 C1 C2 123.34(19) . . ?
O1 C1 C2 112.39(18) . . ?
F12 C29 C30 120.63(18) . . ?
F12 C29 C28 119.80(19) . . ?
C30 C29 C28 119.56(19) . . ?
F11 C28 C27 121.06(17) . . ?
F11 C28 C29 114.86(17) . . ?
C27 C28 C29 124.08(19) . . ?
F10 C26 C25 114.56(19) . . ?
F10 C26 C21 121.03(19) . . ?
C25 C26 C21 124.4(2) . . ?
C28 C27 C32 113.34(17) . . ?
C28 C27 B1 126.69(18) . . ?
C32 C27 B1 119.65(18) . . ?
F14 C31 C32 120.62(19) . . ?
F14 C31 C30 120.19(18) . . ?
C32 C31 C30 119.20(19) . . ?
C4 C3 C2 111.82(18) . . ?
O1 B1 C21 109.44(16) . . ?
O1 B1 C27 112.33(17) . . ?
C21 B1 C27 114.58(17) . . ?
O1 B1 C15 100.78(16) . . ?
C21 B1 C15 114.03(18) . . ?
C27 B1 C15 104.83(17) . . ?
C5 C4 C3 111.62(18) . . ?
C1 C2 C3 115.01(17) . . ?
C26 C21 C22 112.52(19) . . ?
C26 C21 B1 127.74(18) . . ?
C22 C21 B1 119.73(18) . . ?
F15 C32 C31 116.12(18) . . ?
F15 C32 C27 119.22(17) . . ?
C31 C32 C27 124.66(19) . . ?
C10 C11 C12 114.35(19) . . ?
C6 C9 C10 114.33(19) . . ?
F6 C22 C23 115.74(19) . . ?
F6 C22 C21 119.11(19) . . ?
C23 C22 C21 125.2(2) . . ?
F9 C25 C24 119.9(2) . . ?
F9 C25 C26 120.2(2) . . ?
C24 C25 C26 119.8(2) . . ?
F13 C30 C29 120.5(2) . . ?
F13 C30 C31 120.35(19) . . ?
C29 C30 C31 119.15(18) . . ?
C4 C5 N1 111.27(17) . . ?
F1 C16 C15 120.4(2) . . ?
F1 C16 C17 115.4(3) . . ?
C15 C16 C17 124.2(3) . . ?
C9 C6 C8 111.51(19) . . ?
C9 C6 C7 108.60(19) . . ?
C8 C6 C7 109.89(19) . . ?
C9 C6 N1 107.32(17) . . ?
C8 C6 N1 112.67(19) . . ?
C7 C6 N1 106.65(17) . . ?
C16 C15 C20 113.8(2) . . ?
C16 C15 B1 119.7(2) . . ?
C20 C15 B1 126.5(2) . . ?
C11 C12 C13 112.23(19) . . ?
C11 C12 C14 108.57(19) . . ?
C13 C12 C14 109.93(19) . . ?
C11 C12 N1 106.82(17) . . ?
C13 C12 N1 112.90(18) . . ?
C14 C12 N1 106.10(17) . . ?
F5 C20 C15 120.7(2) . . ?
F5 C20 C19 115.4(3) . . ?
C15 C20 C19 123.9(3) . . ?
C11 C10 C9 109.15(18) . . ?
F7 C23 C22 121.3(2) . . ?
F7 C23 C24 119.4(2) . . ?
C22 C23 C24 119.4(2) . . ?
F8 C24 C25 121.0(2) . . ?
F8 C24 C23 120.3(2) . . ?
C25 C24 C23 118.7(2) . . ?
F4 C19 C18 120.9(3) . . ?
F4 C19 C20 119.5(4) . . ?
C18 C19 C20 119.6(3) . . ?
F2 C17 C18 119.7(3) . . ?
F2 C17 C16 120.5(3) . . ?
C18 C17 C16 119.8(3) . . ?
F3 C18 C17 121.3(4) . . ?
F3 C18 C19 120.0(4) . . ?
C17 C18 C19 118.7(3) . . ?
C101 C100 C101 180.0(5) . 3_556 ?
C101 C100 C105 52.9(4) . . ?
C101 C100 C105 127.1(4) 3_556 . ?
C101 C100 C105 127.1(4) . 3_556 ?
C101 C100 C105 52.9(4) 3_556 3_556 ?
C105 C100 C105 179.999(1) . 3_556 ?
C101 C100 C104 119.3(6) . 3_556 ?
C101 C100 C104 60.7(6) 3_556 3_556 ?
C105 C100 C104 68.9(7) . 3_556 ?
C105 C100 C104 111.1(7) 3_556 3_556 ?
C101 C100 C104 60.7(6) . . ?
C101 C100 C104 119.3(6) 3_556 . ?
C105 C100 C104 111.1(7) . . ?
C105 C100 C104 68.9(7) 3_556 . ?
C104 C100 C104 179.999(3) 3_556 . ?
C105 C101 C100 71.3(5) . . ?
C105 C101 C102 168.7(7) . . ?
C100 C101 C102 116.7(6) . . ?
C105 C101 C104 138.0(8) . . ?
C100 C101 C104 71.4(5) . . ?
C102 C101 C104 46.6(5) . . ?
C104 C102 C103 52.0(7) . . ?
C104 C102 C101 71.3(8) . . ?
C103 C102 C101 120.6(7) . . ?
C104 C103 C107 71.9(10) . . ?
C104 C103 C102 52.7(8) . . ?
C107 C103 C102 121.7(9) . . ?
C103 C104 C102 75.3(8) . . ?
C103 C104 C107 59.2(9) . . ?
C102 C104 C107 130.9(11) . . ?
C103 C104 C101 133.7(11) . . ?
C102 C104 C101 62.2(9) . . ?
C107 C104 C101 144.2(8) . . ?
C103 C104 C100 151.4(10) . . ?
C102 C104 C100 109.0(10) . . ?
C107 C104 C100 103.4(8) . . ?
C101 C104 C100 47.9(4) . . ?
C103 C104 C105 110.2(13) . 3_556 ?
C102 C104 C105 147.6(8) . 3_556 ?
C107 C104 C105 52.9(7) . 3_556 ?
C101 C104 C105 97.6(6) . 3_556 ?
C100 C104 C105 51.1(4) . 3_556 ?
C101 C105 C107 164.5(8) . 3_556 ?
C101 C105 C100 55.8(5) . . ?
C107 C105 C100 111.6(6) 3_556 . ?
C101 C105 C104 113.5(8) . 3_556 ?
C107 C105 C104 52.2(6) 3_556 3_556 ?
C100 C105 C104 60.0(5) . 3_556 ?
C103 C107 C104 48.9(5) . . ?
C103 C107 C105 121.7(8) . 3_556 ?
C104 C107 C105 74.9(7) . 3_556 ?

loop_
_geom_bond_atom_site_label_1
_geom_bond_atom_site_label_2
_geom_bond_distance
_geom_bond_site_symmetry_2
_geom_bond_publ_flag
F15 C32 1.359(2) . ?
F11 C28 1.358(2) . ?
F14 C31 1.348(2) . ?
F10 C26 1.349(2) . ?
O2 C1 1.221(3) . ?
F13 C30 1.346(2) . ?
F12 C29 1.346(2) . ?
O1 C1 1.306(2) . ?
O1 B1 1.515(3) . ?
F6 C22 1.359(2) . ?
F9 C25 1.349(3) . ?
F1 C16 1.357(3) . ?
N1 C5 1.527(3) . ?
N1 C12 1.561(3) . ?
N1 C6 1.565(3) . ?
C1 C2 1.511(3) . ?
F8 C24 1.345(3) . ?
C29 C30 1.370(3) . ?
C29 C28 1.389(3) . ?
F7 C23 1.348(3) . ?
C28 C27 1.377(3) . ?
C26 C25 1.386(3) . ?
C26 C21 1.389(3) . ?
C27 C32 1.395(3) . ?
C27 B1 1.646(3) . ?
C31 C32 1.372(3) . ?
C31 C30 1.374(3) . ?
C3 C4 1.525(3) . ?
C3 C2 1.533(3) . ?
B1 C21 1.646(3) . ?
B1 C15 1.662(3) . ?
C4 C5 1.515(3) . ?
C21 C22 1.391(3) . ?
C13 C12 1.530(3) . ?
F4 C19 1.349(4) . ?
C11 C10 1.518(3) . ?
C11 C12 1.528(3) . ?
C9 C6 1.522(3) . ?
C9 C10 1.526(3) . ?
C22 C23 1.375(3) . ?
C25 C24 1.369(3) . ?
C16 C15 1.380(4) . ?
C16 C17 1.382(4) . ?
F2 C17 1.352(4) . ?
C6 C8 1.526(3) . ?
C6 C7 1.531(3) . ?
C15 C20 1.383(3) . ?
C14 C12 1.531(3) . ?
C20 F5 1.352(3) . ?
C20 C19 1.385(4) . ?
C23 C24 1.376(3) . ?
F3 C18 1.342(3) . ?
C19 C18 1.375(5) . ?
C17 C18 1.367(5) . ?
C100 C101 1.257(6) . ?
C100 C101 1.257(6) 3_556 ?
C100 C105 1.441(8) . ?
C100 C105 1.441(8) 3_556 ?
C100 C104 1.604(9) 3_556 ?
C100 C104 1.604(9) . ?
C101 C105 1.213(11) . ?
C101 C102 1.378(11) . ?
C101 C104 1.476(15) . ?
C102 C104 1.132(12) . ?
C102 C103 1.376(10) . ?
C103 C104 1.121(11) . ?
C103 C107 1.277(11) . ?
C104 C107 1.414(16) . ?
C104 C105 1.728(14) 3_556 ?
C105 C107 1.427(12) 3_556 ?
C105 C104 1.728(14) 3_556 ?
C107 C105 1.427(12) 3_556 ?
